data_7227158
loop_
_publ_author_name
'Tieger, Eszter'
'Kiss, Violetta'
'Pokol, Gy\"orgy'
'Finta, Zolt\'an'
'Rohl\'i\<cek, Jan'
'Sko\<repov\'a, Eli\<ska'
'Du\<sek, Michal'

_publ_section_title
;
 Rationalization of the formation and stability of bosutinib solvated
 forms
;
_journal_issue 48
_journal_name_full CrystEngComm
_journal_page_first 9260
_journal_paper_doi 10.1039/C6CE01834C
_journal_volume 18
_journal_year 2016
_chemical_formula_moiety 'C26 H43 Cl2 N5 O10'
_chemical_formula_sum 'C26 H43 Cl2 N5 O10'
_chemical_formula_weight 656.56
_space_group_IT_number 2
_symmetry_cell_setting triclinic
_symmetry_space_group_name_Hall '-P 1'
_symmetry_space_group_name_H-M 'P -1'
_atom_sites_solution_hydrogens difmap
_atom_sites_solution_primary direct
_audit_update_record
;
2016-08-08 deposited with the CCDC.
2016-11-03 downloaded from the CCDC.
;
_cell_angle_alpha 69.094(10)
_cell_angle_beta 88.905(10)
_cell_angle_gamma 77.835(10)
_cell_formula_units_Z 2
_cell_length_a 9.1549(10)
_cell_length_b 13.0427(10)
_cell_length_c 15.0857(10)
_cell_measurement_reflns_used 8654
_cell_measurement_temperature 120
_cell_measurement_theta_max 67
_cell_measurement_theta_min 4
_cell_volume 1641.8(3)
_computing_cell_refinement 'CrysAlisPro, (Agilent, 2011)'
_computing_data_collection 'Gemini, (Oxford Diffraction, 2006)'
_computing_data_reduction 'CrysAlisPro, (Agilent, 2011)'
_computing_molecular_graphics 'CAMERON (Watkin et al., 1996)'
_computing_publication_material 'CRYSTALS (Betteridge et al., 2003)'
_computing_structure_refinement 'CRYSTALS (Betteridge et al., 2003)'
_computing_structure_solution 'SIR92 (Altomare et al., 1994)'
_diffrn_ambient_pressure 100
_diffrn_ambient_temperature 120
_diffrn_measured_fraction_theta_full 0.977
_diffrn_measured_fraction_theta_max 0.977
_diffrn_measurement_device Area
_diffrn_measurement_device_type 'Oxford Diffraction Gemini'
_diffrn_measurement_method \w
_diffrn_radiation_monochromator graphite
_diffrn_radiation_type 'Cu K\a'
_diffrn_radiation_wavelength 1.54184
_diffrn_reflns_av_R_equivalents 0.069
_diffrn_reflns_limit_h_max 10
_diffrn_reflns_limit_h_min -10
_diffrn_reflns_limit_k_max 15
_diffrn_reflns_limit_k_min -15
_diffrn_reflns_limit_l_max 17
_diffrn_reflns_limit_l_min -17
_diffrn_reflns_number 23575
_diffrn_reflns_theta_full 67.183
_diffrn_reflns_theta_max 67.183
_diffrn_reflns_theta_min 3.142
_diffrn_standards_number 0
_exptl_absorpt_coefficient_mu 2.284
_exptl_absorpt_correction_T_max 0.76
_exptl_absorpt_correction_T_min 0.48
_exptl_absorpt_correction_type gaussian
_exptl_absorpt_process_details
; 
 Gaussian Integration (Busing and Levy, 1957) 
;
_exptl_crystal_colour colourless
_exptl_crystal_density_diffrn 1.328
_exptl_crystal_density_method 'not measured'
_exptl_crystal_description rod
_exptl_crystal_F_000 696
_exptl_crystal_size_max 0.460
_exptl_crystal_size_mid 0.258
_exptl_crystal_size_min 0.123
_refine_diff_density_max 0.38
_refine_diff_density_min -0.43
_refine_ls_extinction_method None
_refine_ls_goodness_of_fit_ref 0.9762
_refine_ls_hydrogen_treatment constr
_refine_ls_matrix_type full
_refine_ls_number_parameters 388
_refine_ls_number_reflns 5726
_refine_ls_number_restraints 0
_refine_ls_R_factor_all 0.0604
_refine_ls_R_factor_gt 0.0492
_refine_ls_shift/su_max 0.0005664
_refine_ls_shift/su_mean 0.0000242
_refine_ls_structure_factor_coef Fsqd
_refine_ls_weighting_details
;
 Method= Modified Sheldrick 
 w=1/[\s^2^(F^2^) + ( 0.07P)^2^ + 0.69P] 
 ,where P=(max(Fo^2^,0) + 2Fc^2^)/3 
;
_refine_ls_weighting_scheme calc
_refine_ls_wR_factor_all 0.1367
_refine_ls_wR_factor_gt 0.1267
_refine_ls_wR_factor_ref 0.1367
_reflns_limit_h_max 10
_reflns_limit_h_min -10
_reflns_limit_k_max 15
_reflns_limit_k_min -14
_reflns_limit_l_max 17
_reflns_limit_l_min 0
_reflns_number_gt 4717
_reflns_number_total 5726
_reflns_threshold_expression I>2.0\s(I)
_oxford_diffrn_Wilson_B_factor 0.00
_oxford_diffrn_Wilson_scale 0.00
_oxford_refine_ls_r_factor_ref 0.0604
_oxford_refine_ls_scale 0.5514(12)
_oxford_reflns_number_all 5726
_oxford_reflns_threshold_expression_ref I>-3.0\s(I)
_cod_data_source_file c6ce01834c2.cif
_cod_data_source_block 1
_cod_depositor_comments 'Adding full bibliography for 7227156--7227166.cif.'
_cod_original_cell_volume 1641.83(11)
_cod_original_sg_symbol_H-M 'P -1 '
_cod_database_code 7227158

loop_
_symmetry_equiv_pos_as_xyz
x,y,z
-x,-y,-z

loop_
_atom_site_label
_atom_site_type_symbol
_atom_site_fract_x
_atom_site_fract_y
_atom_site_fract_z
_atom_site_U_iso_or_equiv
_atom_site_occupancy
_atom_site_adp_type
_atom_site_refinement_flags_posn
Cl1 Cl 0.27651(7) 0.37490(5) 0.60400(4) 0.0257 1.0000 Uani .
C2 C 0.4664(3) 0.36502(19) 0.58829(17) 0.0197 1.0000 Uani .
C3 C 0.5356(3) 0.31460(19) 0.52690(16) 0.0198 1.0000 Uani .
N4 N 0.4548(3) 0.26910(17) 0.47617(14) 0.0223 1.0000 Uani .
C5 C 0.4037(3) 0.1729(2) 0.51382(17) 0.0202 1.0000 Uani .
C6 C 0.4333(3) 0.0975(2) 0.60857(17) 0.0211 1.0000 Uani .
C7 C 0.5201(3) 0.1110(2) 0.67956(17) 0.0226 1.0000 Uani .
N8 N 0.5879(3) 0.11532(18) 0.74153(15) 0.0280 1.0000 Uani .
C9 C 0.3783(3) -0.0020(2) 0.63705(18) 0.0239 1.0000 Uani .
N10 N 0.3009(2) -0.03244(17) 0.58250(14) 0.0221 1.0000 Uani .
C11 C 0.2688(3) 0.0405(2) 0.48978(17) 0.0205 1.0000 Uani .
C12 C 0.3145(3) 0.1433(2) 0.45369(17) 0.0203 1.0000 Uani .
C13 C 0.2673(3) 0.2166(2) 0.35931(17) 0.0204 1.0000 Uani .
C14 C 0.1842(3) 0.1858(2) 0.30304(17) 0.0212 1.0000 Uani .
O15 O 0.1297(2) 0.25205(14) 0.21236(12) 0.0251 1.0000 Uani .
C16 C 0.1449(4) 0.3671(2) 0.1786(2) 0.0376 1.0000 Uani .
C17 C 0.1473(3) 0.0780(2) 0.33695(18) 0.0218 1.0000 Uani .
C18 C 0.1862(3) 0.0083(2) 0.42946(18) 0.0217 1.0000 Uani .
O19 O 0.0743(2) 0.05585(14) 0.27117(12) 0.0256 1.0000 Uani .
C20 C 0.0383(3) -0.0527(2) 0.29582(18) 0.0248 1.0000 Uani .
C21 C -0.0242(3) -0.0536(2) 0.20414(19) 0.0283 1.0000 Uani .
C22 C -0.0836(3) -0.1592(2) 0.21864(18) 0.0246 1.0000 Uani .
N23 N -0.1290(3) -0.16523(17) 0.12774(15) 0.0226 1.0000 Uani .
C24 C -0.2561(3) -0.0716(2) 0.07830(19) 0.0257 1.0000 Uani .
C25 C -0.3085(3) -0.0817(2) -0.01187(19) 0.0274 1.0000 Uani .
N26 N -0.3566(3) -0.18822(18) 0.00915(15) 0.0260 1.0000 Uani .
C27 C -0.4175(4) -0.1955(3) -0.0770(2) 0.0354 1.0000 Uani .
C28 C -0.2262(3) -0.2798(2) 0.0534(2) 0.0287 1.0000 Uani .
C29 C -0.1742(4) -0.2722(2) 0.1453(2) 0.0303 1.0000 Uani .
C30 C 0.6865(3) 0.31312(19) 0.51040(17) 0.0207 1.0000 Uani .
C31 C 0.7694(3) 0.35713(19) 0.55800(17) 0.0213 1.0000 Uani .
O32 O 0.9165(2) 0.35870(15) 0.54671(13) 0.0264 1.0000 Uani .
C33 C 0.9835(3) 0.3273(2) 0.4709(2) 0.0322 1.0000 Uani .
C34 C 0.6983(3) 0.4030(2) 0.62262(17) 0.0224 1.0000 Uani .
C35 C 0.5486(3) 0.40830(19) 0.63723(17) 0.0220 1.0000 Uani .
Cl36 Cl 0.80148(8) 0.45656(5) 0.68403(5) 0.0305 1.0000 Uani .
O37 O 0.2058(2) -0.23186(15) 0.68697(14) 0.0317 1.0000 Uani .
O38 O 0.4606(3) 0.54760(16) 0.11620(13) 0.0360 1.0000 Uani .
O39 O 0.5171(2) 0.36955(16) 0.28737(13) 0.0352 1.0000 Uani .
O40 O 0.2893(3) 0.52874(16) -0.02226(14) 0.0377 1.0000 Uani .
O41 O -0.1353(2) 0.25416(16) 0.11877(13) 0.0327 1.0000 Uani .
O42 O 0.4080(2) -0.23428(15) 0.12360(13) 0.0295 1.0000 Uani .
O43 O -0.1306(2) 0.17202(17) -0.02128(14) 0.0352 1.0000 Uani .
H91 H 0.3992 -0.0520 0.7015 0.0286 1.0000 Uiso R
H131 H 0.2948 0.2877 0.3350 0.0242 1.0000 Uiso R
H163 H 0.1058 0.4032 0.1128 0.0579 1.0000 Uiso R
H161 H 0.0889 0.4042 0.2178 0.0578 1.0000 Uiso R
H162 H 0.2495 0.3700 0.1822 0.0577 1.0000 Uiso R
H181 H 0.1576 -0.0619 0.4540 0.0275 1.0000 Uiso R
H201 H -0.0355 -0.0613 0.3455 0.0319 1.0000 Uiso R
H202 H 0.1290 -0.1108 0.3200 0.0318 1.0000 Uiso R
H211 H 0.0539 -0.0486 0.1583 0.0368 1.0000 Uiso R
H212 H -0.1066 0.0128 0.1784 0.0376 1.0000 Uiso R
H221 H -0.1706 -0.1604 0.2594 0.0306 1.0000 Uiso R
H222 H -0.0010 -0.2245 0.2500 0.0314 1.0000 Uiso R
H242 H -0.3401 -0.0729 0.1206 0.0334 1.0000 Uiso R
H241 H -0.2251 -0.0011 0.0638 0.0332 1.0000 Uiso R
H252 H -0.3950 -0.0194 -0.0425 0.0346 1.0000 Uiso R
H251 H -0.2276 -0.0756 -0.0562 0.0338 1.0000 Uiso R
H273 H -0.4386 -0.2686 -0.0621 0.0553 1.0000 Uiso R
H271 H -0.5091 -0.1388 -0.1005 0.0553 1.0000 Uiso R
H272 H -0.3440 -0.1847 -0.1259 0.0545 1.0000 Uiso R
H282 H -0.2560 -0.3509 0.0666 0.0361 1.0000 Uiso R
H281 H -0.1443 -0.2743 0.0087 0.0356 1.0000 Uiso R
H292 H -0.2581 -0.2803 0.1887 0.0382 1.0000 Uiso R
H291 H -0.0890 -0.3340 0.1742 0.0379 1.0000 Uiso R
H301 H 0.7320 0.2822 0.4657 0.0265 1.0000 Uiso R
H333 H 1.0849 0.3397 0.4676 0.0486 1.0000 Uiso R
H331 H 0.9859 0.2480 0.4851 0.0489 1.0000 Uiso R
H332 H 0.9261 0.3732 0.4104 0.0487 1.0000 Uiso R
H351 H 0.5016 0.4423 0.6795 0.0274 1.0000 Uiso R
H41 H 0.4564 0.2971 0.4136 0.0282 1.0000 Uiso R
H391 H 0.4964 0.4233 0.2345 0.0536 1.0000 Uiso R
H421 H 0.4044 -0.2159 0.1707 0.0467 1.0000 Uiso R
H412 H -0.0483 0.2318 0.1437 0.0506 1.0000 Uiso R
H372 H 0.1820 -0.2350 0.7415 0.0488 1.0000 Uiso R
H392 H 0.6010 0.3294 0.2877 0.0535 1.0000 Uiso R
H422 H 0.4819 -0.2191 0.0928 0.0470 1.0000 Uiso R
H371 H 0.2242 -0.1704 0.6522 0.0485 1.0000 Uiso R
H432 H -0.2069 0.1924 -0.0587 0.0548 1.0000 Uiso R
H402 H 0.2375 0.5935 -0.0530 0.0587 1.0000 Uiso R
H431 H -0.0529 0.1706 -0.0516 0.0548 1.0000 Uiso R
H411 H -0.1407 0.2300 0.0752 0.0510 1.0000 Uiso R
H401 H 0.3522 0.5046 -0.0558 0.0591 1.0000 Uiso R
H381 H 0.3950 0.5404 0.0825 0.0558 1.0000 Uiso R
H382 H 0.4401 0.6080 0.1251 0.0559 1.0000 Uiso R

loop_
_atom_site_aniso_label
_atom_site_aniso_U_11
_atom_site_aniso_U_22
_atom_site_aniso_U_33
_atom_site_aniso_U_23
_atom_site_aniso_U_13
_atom_site_aniso_U_12
Cl1 0.0250(4) 0.0269(3) 0.0282(3) -0.0123(2) 0.0008(3) -0.0075(3)
C2 0.0222(14) 0.0172(11) 0.0199(12) -0.0059(9) -0.0026(10) -0.0058(10)
C3 0.0255(14) 0.0155(11) 0.0185(12) -0.0052(9) -0.0044(10) -0.0056(10)
N4 0.0317(13) 0.0216(10) 0.0167(10) -0.0084(8) -0.0028(9) -0.0094(9)
C5 0.0220(14) 0.0194(12) 0.0216(12) -0.0116(10) -0.0013(10) -0.0019(10)
C6 0.0232(14) 0.0219(12) 0.0202(12) -0.0117(10) -0.0029(10) -0.0015(10)
C7 0.0289(15) 0.0174(12) 0.0199(13) -0.0071(9) 0.0004(11) -0.0007(10)
N8 0.0369(14) 0.0259(11) 0.0213(11) -0.0088(9) -0.0068(10) -0.0057(10)
C9 0.0289(15) 0.0212(12) 0.0205(12) -0.0076(10) -0.0027(11) -0.0023(11)
N10 0.0257(12) 0.0196(10) 0.0220(11) -0.0084(8) -0.0029(9) -0.0053(9)
C11 0.0219(14) 0.0191(12) 0.0212(12) -0.0097(10) -0.0015(10) -0.0015(10)
C12 0.0225(14) 0.0191(12) 0.0212(12) -0.0113(10) -0.0007(10) -0.0013(10)
C13 0.0244(14) 0.0176(11) 0.0222(12) -0.0089(9) -0.0011(10) -0.0074(10)
C14 0.0265(14) 0.0194(12) 0.0185(12) -0.0081(9) -0.0013(10) -0.0043(10)
O15 0.0364(11) 0.0193(9) 0.0202(9) -0.0060(7) -0.0081(8) -0.0083(8)
C16 0.064(2) 0.0205(13) 0.0264(14) -0.0027(11) -0.0135(14) -0.0135(14)
C17 0.0238(14) 0.0210(12) 0.0237(13) -0.0125(10) -0.0043(10) -0.0027(10)
C18 0.0250(14) 0.0168(11) 0.0252(13) -0.0105(10) -0.0031(11) -0.0028(10)
O19 0.0346(11) 0.0184(8) 0.0264(9) -0.0107(7) -0.0100(8) -0.0057(8)
C20 0.0303(15) 0.0185(12) 0.0268(13) -0.0094(10) -0.0058(11) -0.0052(11)
C21 0.0384(17) 0.0254(13) 0.0256(14) -0.0110(11) -0.0075(12) -0.0125(12)
C22 0.0301(15) 0.0229(13) 0.0236(13) -0.0105(10) -0.0060(11) -0.0075(11)
N23 0.0264(12) 0.0189(10) 0.0249(11) -0.0100(8) -0.0072(9) -0.0056(9)
C24 0.0280(15) 0.0195(12) 0.0310(14) -0.0103(10) -0.0070(12) -0.0053(11)
C25 0.0303(16) 0.0259(13) 0.0264(14) -0.0095(11) -0.0037(12) -0.0064(11)
N26 0.0308(13) 0.0281(12) 0.0240(11) -0.0133(9) -0.0052(10) -0.0088(10)
C27 0.0372(18) 0.0464(17) 0.0305(15) -0.0223(13) -0.0053(13) -0.0103(14)
C28 0.0320(16) 0.0249(13) 0.0352(15) -0.0168(11) -0.0047(12) -0.0076(12)
C29 0.0385(17) 0.0200(13) 0.0336(15) -0.0103(11) -0.0115(13) -0.0067(12)
C30 0.0255(14) 0.0168(11) 0.0204(12) -0.0078(9) -0.0012(10) -0.0037(10)
C31 0.0213(14) 0.0159(11) 0.0247(13) -0.0068(9) -0.0059(10) -0.0004(10)
O32 0.0225(10) 0.0298(10) 0.0323(10) -0.0173(8) -0.0022(8) -0.0060(8)
C33 0.0269(16) 0.0375(15) 0.0377(16) -0.0206(13) 0.0030(12) -0.0063(12)
C34 0.0282(15) 0.0171(11) 0.0233(13) -0.0092(10) -0.0066(11) -0.0034(10)
C35 0.0295(15) 0.0161(11) 0.0202(12) -0.0073(9) -0.0040(11) -0.0024(10)
Cl36 0.0315(4) 0.0297(3) 0.0384(4) -0.0219(3) -0.0084(3) -0.0059(3)
O37 0.0393(12) 0.0232(9) 0.0336(10) -0.0102(8) 0.0059(9) -0.0092(8)
O38 0.0488(13) 0.0259(10) 0.0310(10) -0.0107(8) -0.0044(9) -0.0019(9)
O39 0.0358(12) 0.0324(10) 0.0272(10) -0.0028(8) 0.0033(9) 0.0000(9)
O40 0.0487(14) 0.0268(10) 0.0375(11) -0.0124(8) 0.0006(10) -0.0063(9)
O41 0.0347(12) 0.0341(10) 0.0298(10) -0.0151(8) -0.0088(9) -0.0008(9)
O42 0.0324(11) 0.0343(10) 0.0287(10) -0.0177(8) -0.0005(8) -0.0105(8)
O43 0.0325(12) 0.0455(12) 0.0323(11) -0.0198(9) -0.0026(9) -0.0082(9)

loop_
_atom_type_symbol
_atom_type_scat_dispersion_real
_atom_type_scat_dispersion_imag
_atom_type_scat_Cromer_Mann_a1
_atom_type_scat_Cromer_Mann_b1
_atom_type_scat_Cromer_Mann_a2
_atom_type_scat_Cromer_Mann_b2
_atom_type_scat_Cromer_Mann_a3
_atom_type_scat_Cromer_Mann_b3
_atom_type_scat_Cromer_Mann_a4
_atom_type_scat_Cromer_Mann_b4
_atom_type_scat_Cromer_Mann_c
_atom_type_scat_source
C 0.0181 0.0091 2.3100 20.8439 1.0200 10.2075 1.5886 0.5687 0.8650 51.6512 0.2156 'International Tables Vol C 4.2.6.8 and 6.1.1.4'
H 0.0000 0.0000 0.4930 10.5109 0.3229 26.1257 0.1402 3.1424 0.0408 57.7998 0.0030 'International Tables Vol C 4.2.6.8 and 6.1.1.4'
N 0.0311 0.0180 12.2126 0.0057 3.1322 9.8933 2.0125 28.9975 1.1663 0.5826 -11.5290 'International Tables Vol C 4.2.6.8 and 6.1.1.4'
O 0.0492 0.0322 3.0485 13.2771 2.2868 5.7011 1.5463 0.3239 0.8670 32.9089 0.2508 'International Tables Vol C 4.2.6.8 and 6.1.1.4'
Cl 0.3639 0.7018 11.4604 0.0104 7.1964 1.1662 6.2556 18.5194 1.6455 47.7784 -9.5574 'International Tables Vol C 4.2.6.8 and 6.1.1.4'

loop_
_geom_angle_atom_site_label_1
_geom_angle_atom_site_label_2
_geom_angle_atom_site_label_3
_geom_angle
_geom_angle_publ_flag
Cl1 C2 C3 120.2(2) yes
Cl1 C2 C35 119.5(2) yes
C3 C2 C35 120.2(2) yes
C2 C3 N4 121.6(2) yes
C2 C3 C30 119.7(2) yes
N4 C3 C30 118.6(2) yes
C3 N4 C5 125.9(2) yes
C3 N4 H41 116.0 no
C5 N4 H41 116.5 no
N4 C5 C6 124.9(2) yes
N4 C5 C12 118.7(2) yes
C6 C5 C12 116.4(2) yes
C5 C6 C7 125.3(2) yes
C5 C6 C9 118.9(2) yes
C7 C6 C9 115.8(2) yes
C6 C7 N8 175.3(3) yes
C6 C9 N10 125.7(2) yes
C6 C9 H91 117.7 no
N10 C9 H91 116.6 no
C9 N10 C11 116.6(2) yes
N10 C11 C12 123.0(2) yes
N10 C11 C18 117.3(2) yes
C12 C11 C18 119.7(2) yes
C5 C12 C11 119.4(2) yes
C5 C12 C13 121.6(2) yes
C11 C12 C13 119.0(2) yes
C12 C13 C14 120.5(2) yes
C12 C13 H131 119.5 no
C14 C13 H131 120.0 no
C13 C14 O15 124.7(2) yes
C13 C14 C17 120.7(2) yes
O15 C14 C17 114.6(2) yes
C14 O15 C16 117.33(19) yes
O15 C16 H163 108.7 no
O15 C16 H161 108.5 no
H163 C16 H161 110.5 no
O15 C16 H162 110.1 no
H163 C16 H162 109.1 no
H161 C16 H162 109.9 no
C14 C17 C18 119.4(2) yes
C14 C17 O19 114.1(2) yes
C18 C17 O19 126.4(2) yes
C11 C18 C17 120.4(2) yes
C11 C18 H181 119.2 no
C17 C18 H181 120.3 no
C17 O19 C20 119.10(19) yes
O19 C20 C21 105.03(19) yes
O19 C20 H201 109.1 no
C21 C20 H201 112.4 no
O19 C20 H202 109.1 no
C21 C20 H202 111.3 no
H201 C20 H202 109.7 no
C20 C21 C22 112.4(2) yes
C20 C21 H211 109.5 no
C22 C21 H211 109.0 no
C20 C21 H212 107.8 no
C22 C21 H212 109.0 no
H211 C21 H212 108.9 no
C21 C22 N23 112.0(2) yes
C21 C22 H221 109.5 no
N23 C22 H221 109.5 no
C21 C22 H222 107.0 no
N23 C22 H222 108.2 no
H221 C22 H222 110.6 no
C22 N23 C24 111.1(2) yes
C22 N23 C29 109.7(2) yes
C24 N23 C29 108.7(2) yes
N23 C24 C25 111.0(2) yes
N23 C24 H242 109.3 no
C25 C24 H242 108.8 no
N23 C24 H241 108.9 no
C25 C24 H241 110.1 no
H242 C24 H241 108.6 no
C24 C25 N26 110.7(2) yes
C24 C25 H252 109.3 no
N26 C25 H252 108.1 no
C24 C25 H251 109.4 no
N26 C25 H251 111.2 no
H252 C25 H251 108.1 no
C25 N26 C27 111.2(2) yes
C25 N26 C28 107.4(2) yes
C27 N26 C28 112.0(2) yes
N26 C27 H273 109.1 no
N26 C27 H271 109.8 no
H273 C27 H271 109.2 no
N26 C27 H272 110.0 no
H273 C27 H272 108.8 no
H271 C27 H272 109.9 no
N26 C28 C29 109.6(2) yes
N26 C28 H282 108.2 no
C29 C28 H282 109.8 no
N26 C28 H281 109.5 no
C29 C28 H281 110.2 no
H282 C28 H281 109.5 no
C28 C29 N23 111.2(2) yes
C28 C29 H292 107.8 no
N23 C29 H292 111.1 no
C28 C29 H291 108.7 no
N23 C29 H291 109.0 no
H292 C29 H291 109.1 no
C3 C30 C31 120.5(2) yes
C3 C30 H301 119.5 no
C31 C30 H301 120.1 no
C30 C31 O32 124.4(2) yes
C30 C31 C34 118.5(2) yes
O32 C31 C34 117.1(2) yes
C31 O32 C33 117.0(2) yes
O32 C33 H333 107.7 no
O32 C33 H331 108.8 no
H333 C33 H331 110.0 no
O32 C33 H332 110.4 no
H333 C33 H332 109.9 no
H331 C33 H332 110.1 no
C31 C34 C35 121.6(2) yes
C31 C34 Cl36 119.0(2) yes
C35 C34 Cl36 119.4(2) yes
C2 C35 C34 119.3(2) yes
C2 C35 H351 120.3 no
C34 C35 H351 120.3 no
H372 O37 H371 114.7 no
H381 O38 H382 113.2 no
H391 O39 H392 110.3 no
H402 O40 H401 112.3 no
H412 O41 H411 109.3 no
H421 O42 H422 111.6 no
H432 O43 H431 110.0 no

loop_
_geom_bond_atom_site_label_1
_geom_bond_atom_site_label_2
_geom_bond_distance
_geom_bond_publ_flag
Cl1 C2 1.734(3) yes
C2 C3 1.389(4) yes
C2 C35 1.389(4) yes
C3 N4 1.419(3) yes
C3 C30 1.397(4) yes
N4 C5 1.358(3) yes
N4 H41 0.883 no
C5 C6 1.408(3) yes
C5 C12 1.432(4) yes
C6 C7 1.426(4) yes
C6 C9 1.412(4) yes
C7 N8 1.157(3) yes
C9 N10 1.308(3) yes
C9 H91 0.954 no
N10 C11 1.377(3) yes
C11 C12 1.405(4) yes
C11 C18 1.417(4) yes
C12 C13 1.416(3) yes
C13 C14 1.363(4) yes
C13 H131 0.954 no
C14 O15 1.367(3) yes
C14 C17 1.425(4) yes
O15 C16 1.439(3) yes
C16 H163 0.972 no
C16 H161 0.967 no
C16 H162 0.970 no
C17 C18 1.371(3) yes
C17 O19 1.352(3) yes
C18 H181 0.949 no
O19 C20 1.438(3) yes
C20 C21 1.511(3) yes
C20 H201 0.991 no
C20 H202 0.973 no
C21 C22 1.529(4) yes
C21 H211 0.981 no
C21 H212 0.983 no
C22 N23 1.474(3) yes
C22 H221 0.996 no
C22 H222 0.987 no
N23 C24 1.478(3) yes
N23 C29 1.471(3) yes
C24 C25 1.509(4) yes
C24 H242 0.989 no
C24 H241 0.969 no
C25 N26 1.470(3) yes
C25 H252 0.988 no
C25 H251 0.986 no
N26 C27 1.465(3) yes
N26 C28 1.469(3) yes
C27 H273 0.959 no
C27 H271 0.969 no
C27 H272 0.982 no
C28 C29 1.518(4) yes
C28 H282 0.972 no
C28 H281 0.995 no
C29 H292 0.997 no
C29 H291 0.973 no
C30 C31 1.385(4) yes
C30 H301 0.950 no
C31 O32 1.358(3) yes
C31 C34 1.400(4) yes
O32 C33 1.432(3) yes
C33 H333 0.973 no
C33 H331 0.974 no
C33 H332 0.982 no
C34 C35 1.376(4) yes
C34 Cl36 1.735(3) yes
C35 H351 0.949 no
O37 H372 0.836 no
O37 H371 0.836 no
O38 H381 0.834 no
O38 H382 0.828 no
O39 H391 0.845 no
O39 H392 0.832 no
O40 H402 0.844 no
O40 H401 0.845 no
O41 H412 0.835 no
O41 H411 0.831 no
O42 H421 0.824 no
O42 H422 0.831 no
O43 H432 0.841 no
O43 H431 0.840 no

loop_
_geom_hbond_atom_site_label_D
_geom_hbond_atom_site_label_H
_geom_hbond_atom_site_label_A
_geom_hbond_site_symmetry_A
_geom_hbond_angle_DHA
_geom_hbond_distance_DH
_geom_hbond_distance_HA
_geom_hbond_distance_DA
_geom_hbond_publ_flag
C13 H131 O39 . 140.69(7) 0.954 2.471 3.266(4) yes
C24 H241 O43 . 162.15(8) 0.969 2.491 3.426(4) yes
C27 H272 O15 2_555 153.75(8) 0.982 2.513 3.421(4) yes
N4 H41 O39 . 161.81(9) 0.883 1.930 2.783(4) yes
O39 H391 O38 . 176.53(10) 0.845 1.912 2.756(4) yes
O42 H421 N8 2_656 160.14(8) 0.824 2.183 2.971(4) yes
O41 H412 O15 . 151.53(7) 0.835 2.059 2.821(4) yes
O41 H412 O19 . 131.47(7) 0.835 2.464 3.081(4) yes
O37 H372 O41 2_556 175.61(7) 0.836 2.079 2.913(4) yes
O39 H392 O37 2_656 169.47(8) 0.832 1.904 2.726(4) yes
O42 H422 N26 1_655 173.01(8) 0.831 1.939 2.766(4) yes
O37 H371 N10 . 170.25(8) 0.836 1.998 2.826(4) yes
O43 H432 O42 2_555 168.63(8) 0.841 1.978 2.807(4) yes
O40 H402 O41 2_565 174.28(9) 0.844 1.911 2.753(4) yes
O43 H431 N23 2_555 177.71(8) 0.840 2.008 2.847(4) yes
O41 H411 O43 . 173.92(9) 0.831 1.856 2.684(4) yes
O40 H401 O38 2_665 166.23(8) 0.845 2.031 2.858(4) yes
O38 H381 O40 . 162.87(10) 0.834 1.937 2.745(4) yes
O38 H382 O42 1_565 169.29(8) 0.828 2.008 2.826(4) yes
